data_1551413
loop_
_publ_author_name
'Van T. Tran'
'John A. Gurak Jr'
'Kin S. Yang'
'Keary M. Engle'

_publ_section_title
;
 Activation of diverse carbon-heteroatom and carbon-carbon bonds via
 palladium(ii)-catalysed beta-X elimination
;
_journal_name_full 'Nature Chemistry'
_journal_page_first 1126
_journal_page_last 1133
_journal_paper_doi 10.1038/s41557-018-0110-z
_journal_volume 10
_journal_year 2018
_chemical_absolute_configuration ad
_chemical_formula_moiety 'C21 H15 N3 O3 Pd'
_chemical_formula_sum 'C21 H15 N3 O3 Pd'
_chemical_formula_weight 463.76
_space_group_crystal_system monoclinic
_space_group_IT_number 7
_space_group_name_Hall 'P -2yac'
_space_group_name_H-M_alt 'P 1 n 1'
_atom_sites_solution_hydrogens geom
_atom_sites_solution_primary dual
_cell_angle_alpha 90
_cell_angle_beta 112.945(2)
_cell_angle_gamma 90
_cell_formula_units_Z 4
_cell_length_a 15.0023(14)
_cell_length_b 6.9693(9)
_cell_length_c 17.7197(15)
_cell_measurement_reflns_used 5255
_cell_measurement_temperature 100
_cell_measurement_theta_max 28.207
_cell_measurement_theta_min 2.495
_cell_volume 1706.1(3)
_computing_cell_refinement 'SAINT V8.38A (?, 2016)'
_computing_data_collection 'APEX2 v2013.6-2 (Bruker, 2013)'
_computing_data_reduction 'SAINT V8.38A (?, 2016)'
_computing_molecular_graphics 'Olex2 (Dolomanov et al., 2009)'
_computing_publication_material 'Olex2 (Dolomanov et al., 2009)'
_computing_structure_refinement 'XL (Sheldrick, 2008)'
_computing_structure_solution 'XT (Sheldrick, 2008)'
_diffrn_ambient_temperature 100.0
_diffrn_detector 'Bruker APEX CCD'
_diffrn_detector_area_resol_mean 8.0
_diffrn_detector_type 'CCD Area Detector'
_diffrn_measured_fraction_theta_full 0.999
_diffrn_measured_fraction_theta_max 0.994
_diffrn_measurement_device 'Kappa Four-Circle Diffractometer'
_diffrn_measurement_device_type 'Bruker APEX-II CCD'
_diffrn_measurement_method '\f and \w scans'
_diffrn_radiation_monochromator graphite
_diffrn_radiation_probe x-ray
_diffrn_radiation_type MoK\a
_diffrn_radiation_wavelength 0.71073
_diffrn_reflns_av_R_equivalents 0.0334
_diffrn_reflns_av_unetI/netI 0.0462
_diffrn_reflns_Laue_measured_fraction_full 0.999
_diffrn_reflns_Laue_measured_fraction_max 0.994
_diffrn_reflns_limit_h_max 20
_diffrn_reflns_limit_h_min -19
_diffrn_reflns_limit_k_max 8
_diffrn_reflns_limit_k_min -9
_diffrn_reflns_limit_l_max 16
_diffrn_reflns_limit_l_min -23
_diffrn_reflns_number 15944
_diffrn_reflns_point_group_measured_fraction_full 0.999
_diffrn_reflns_point_group_measured_fraction_max 0.994
_diffrn_reflns_theta_full 25.242
_diffrn_reflns_theta_max 28.348
_diffrn_reflns_theta_min 2.496
_diffrn_source 'sealed tube'
_diffrn_source_type fine-focus
_diffrn_standards_number 0
_exptl_absorpt_coefficient_mu 1.118
_exptl_absorpt_correction_T_max 0.1525
_exptl_absorpt_correction_T_min 0.1201
_exptl_absorpt_correction_type multi-scan
_exptl_absorpt_process_details
'SADABS-2016/2 (Bruker,2016/2) was used for absorption correction. wR2(int) was 0.0531 before and 0.0456 after correction. The Ratio of minimum to maximum transmission is 0.7875. The \l/2 correction factor is Not present.'
_exptl_crystal_colour yellow
_exptl_crystal_colour_primary yellow
_exptl_crystal_density_diffrn 1.805
_exptl_crystal_description needle
_exptl_crystal_F_000 928
_exptl_crystal_size_max 0.29
_exptl_crystal_size_mid 0.14
_exptl_crystal_size_min 0.1
_refine_diff_density_max 1.795
_refine_diff_density_min -0.941
_refine_diff_density_rms 0.138
_refine_ls_abs_structure_details
;
 Refined as an inversion twin.
;
_refine_ls_abs_structure_Flack 0.49(6)
_refine_ls_extinction_coef .
_refine_ls_extinction_method none
_refine_ls_goodness_of_fit_ref 1.044
_refine_ls_hydrogen_treatment constr
_refine_ls_matrix_type full
_refine_ls_number_parameters 506
_refine_ls_number_reflns 6919
_refine_ls_number_restraints 536
_refine_ls_restrained_S_all 1.011
_refine_ls_R_factor_all 0.0498
_refine_ls_R_factor_gt 0.0461
_refine_ls_shift/su_max 0.000
_refine_ls_shift/su_mean 0.000
_refine_ls_structure_factor_coef Fsqd
_refine_ls_weighting_details 'w=1/[\s^2^(Fo^2^)+(0.0539P)^2^+3.8998P] where P=(Fo^2^+2Fc^2^)/3'
_refine_ls_weighting_scheme calc
_refine_ls_wR_factor_gt 0.1074
_refine_ls_wR_factor_ref 0.1095
_reflns_Friedel_coverage 0.998
_reflns_Friedel_fraction_full 0.999
_reflns_Friedel_fraction_max 0.994
_reflns_number_gt 6517
_reflns_number_total 6919
_reflns_threshold_expression 'I > 2\s(I)'
_cod_data_source_file 41557_2018_110_MOESM287_ESM.cif
_cod_data_source_block engle55b_0m_b
_cod_depositor_comments
;
The following automatic conversions were performed:

data item '_diffrn_radiation_probe' value 'X-ray' was changed to
'x-ray' in accordance with the built-in table derived from the CIF
Core dictionary named 'cif_core.dic' version 2.4.5 last updated on
2014-11-21.

Automatic conversion script
Id: cif_fix_values 6909 2019-04-08 15:41:33Z antanas 
;
_cod_database_code 1551413
_shelx_space_group_comment
;
The symmetry employed for this shelxl refinement is uniquely defined
by the following loop, which should always be used as a source of
symmetry information in preference to the above space-group names.
They are only intended as comments.
;
_shelx_estimated_absorpt_t_max 0.896
_shelx_estimated_absorpt_t_min 0.738
_olex2_refinement_description
;
1. Twinned data refinement
 Scales: 0.51(6)
 0.49(6)
2. Fixed Uiso
 At 1.2 times of:
  All C(H) groups, All C(H,H) groups
3. Rigid body (RIGU) restrains
 All non-hydrogen atoms
 with sigma for 1-2 distances of 0.002 and sigma for 1-3 distances of 0.002
4.a Ternary CH refined with riding coordinates:
 C12(H12), C12'(H12')
4.b Secondary CH2 refined with riding coordinates:
 C13(H13C,H13D), C11'(H11A,H11B), C11(H11C,H11D), C13'(H13A,H13B)
4.c Aromatic/amide H refined with riding coordinates:
 C6(H6), C7'(H7'), C1(H1), C3'(H3'), C2'(H2'), C5(H5), C19(H19), C1'(H1'),
 C5'(H5'), C19'(H19'), C16'(H16'), C7(H7), C16(H16), C17(H17), C18'(H18'),
 C3(H3), C17'(H17'), C18(H18), C6'(H6'), C2(H2)
;

loop_
_space_group_symop_operation_xyz
'x, y, z'
'x+1/2, -y, z+1/2'

loop_
_atom_site_label
_atom_site_type_symbol
_atom_site_fract_x
_atom_site_fract_y
_atom_site_fract_z
_atom_site_U_iso_or_equiv
_atom_site_adp_type
_atom_site_occupancy
_atom_site_site_symmetry_order
_atom_site_calc_flag
_atom_site_refinement_flags_posn
_atom_site_refinement_flags_adp
_atom_site_refinement_flags_occupancy
_atom_site_disorder_assembly
_atom_site_disorder_group
Pd1' Pd 0.56945(3) 0.04159(8) 0.49338(3) 0.01656(14) Uani 1 1 d . U . . .
Pd1 Pd 0.42366(4) 0.49164(9) 0.50312(3) 0.01811(15) Uani 1 1 d . U . . .
O2 O 0.5704(6) 0.5543(10) 0.5476(5) 0.0215(15) Uani 1 1 d . U . . .
O3 O 0.6560(6) 0.5309(11) 0.3267(5) 0.0345(18) Uani 1 1 d . U . . .
N3' N 0.4146(7) -0.0240(11) 0.5791(6) 0.0220(18) Uani 1 1 d . U . . .
N2' N 0.7098(5) 0.1042(12) 0.5397(5) 0.0198(13) Uani 1 1 d . U . . .
N1 N 0.3991(6) 0.4800(9) 0.6133(6) 0.0181(14) Uani 1 1 d . U . . .
C13 C 0.4901(9) 0.4846(17) 0.3650(9) 0.039(3) Uani 1 1 d . U . . .
H13C H 0.490210 0.344770 0.355195 0.047 Uiso 1 1 calc R . . . .
H13D H 0.479527 0.548579 0.312305 0.047 Uiso 1 1 calc R . . . .
O2' O 0.4231(6) -0.0121(9) 0.4509(6) 0.0245(16) Uani 1 1 d . U . . .
C14' C 0.3784(7) -0.0297(11) 0.4959(6) 0.0195(16) Uani 1 1 d . U . . .
O1' O 0.8413(4) 0.1627(10) 0.6596(4) 0.0313(15) Uani 1 1 d . U . . .
C9 C 0.3029(7) 0.4529(11) 0.5972(6) 0.0153(13) Uani 1 1 d . U . . .
C8 C 0.2393(6) 0.4206(12) 0.5127(5) 0.0201(15) Uani 1 1 d . U . . .
N1' N 0.5945(6) 0.0154(10) 0.3834(6) 0.0169(13) Uani 1 1 d . U . . .
C20 C 0.7497(6) 0.5998(12) 0.4692(5) 0.0204(15) Uani 1 1 d . U . . .
C10' C 0.7548(6) 0.1253(12) 0.6214(5) 0.0201(15) Uani 1 1 d . U . . .
C4 C 0.2672(7) 0.4515(13) 0.6604(6) 0.0228(16) Uani 1 1 d . U . . .
N2 N 0.2862(5) 0.4298(13) 0.4581(5) 0.0250(15) Uani 1 1 d . U . . .
C6 C 0.1089(7) 0.3902(14) 0.5577(6) 0.0283(18) Uani 1 1 d . U . . .
H6 H 0.041643 0.370194 0.543626 0.034 Uiso 1 1 calc R . . . .
C21' C 0.3411(7) -0.0459(12) 0.6093(6) 0.0224(16) Uani 1 1 d . U . . .
C7' C 0.8493(6) 0.1517(13) 0.4983(6) 0.0240(17) Uani 1 1 d . U . . .
H7' H 0.891480 0.189525 0.551914 0.029 Uiso 1 1 calc R . . . .
C1 C 0.4608(8) 0.5056(13) 0.6903(7) 0.0238(18) Uani 1 1 d . U . . .
H1 H 0.527373 0.525894 0.701335 0.029 Uiso 1 1 calc R . . . .
C15 C 0.7232(6) 0.6030(12) 0.5355(5) 0.0213(15) Uani 1 1 d . U . . .
C3' C 0.6605(12) -0.0032(15) 0.2567(10) 0.032(2) Uani 1 1 d . U . . .
H3' H 0.681415 -0.007676 0.212518 0.039 Uiso 1 1 calc R . . . .
C8' C 0.7533(6) 0.1068(12) 0.4826(5) 0.0188(14) Uani 1 1 d . U . . .
C21 C 0.6649(7) 0.5530(12) 0.3955(6) 0.0228(15) Uani 1 1 d . U . . .
C2' C 0.5680(9) -0.0428(15) 0.2444(7) 0.033(2) Uani 1 1 d . U . . .
H2' H 0.523749 -0.079998 0.191402 0.040 Uiso 1 1 calc R . . . .
C5 C 0.1668(7) 0.4213(15) 0.6386(6) 0.0287(19) Uani 1 1 d . U . . .
H5 H 0.140099 0.422647 0.679166 0.034 Uiso 1 1 calc R . . . .
O3' O 0.3547(7) -0.0410(11) 0.6811(5) 0.0376(18) Uani 1 1 d . U . . .
C19 C 0.8439(6) 0.6399(13) 0.4778(6) 0.0266(17) Uani 1 1 d . U . . .
H19 H 0.861810 0.641388 0.431961 0.032 Uiso 1 1 calc R . . . .
C15' C 0.2725(6) -0.0618(13) 0.4672(6) 0.0232(16) Uani 1 1 d . U . . .
C14 C 0.6188(7) 0.5603(13) 0.5051(6) 0.0195(15) Uani 1 1 d . U . . .
C1' C 0.5375(8) -0.0303(13) 0.3061(7) 0.0260(19) Uani 1 1 d . U . . .
H1' H 0.471192 -0.055524 0.294275 0.031 Uiso 1 1 calc R . . . .
C11' C 0.6859(6) 0.0960(13) 0.6648(5) 0.0228(16) Uani 1 1 d . U . . .
H11A H 0.698995 0.196050 0.707422 0.027 Uiso 1 1 calc R . . . .
H11B H 0.699888 -0.029989 0.692796 0.027 Uiso 1 1 calc R . . . .
C5' C 0.8261(7) 0.0887(15) 0.3574(6) 0.0290(19) Uani 1 1 d . U . . .
H5' H 0.851488 0.080387 0.316105 0.035 Uiso 1 1 calc R . . . .
C12 C 0.4024(7) 0.5271(17) 0.3845(6) 0.038(2) Uani 1 1 d . U . . .
H12 H 0.390026 0.667425 0.373773 0.045 Uiso 1 1 calc R . . . .
C19' C 0.1561(6) -0.1120(12) 0.5289(6) 0.0270(16) Uani 1 1 d . U . . .
H19' H 0.140354 -0.122641 0.575712 0.032 Uiso 1 1 calc R . . . .
C11 C 0.3123(7) 0.4332(16) 0.3327(6) 0.0310(18) Uani 1 1 d . U . . .
H11C H 0.327355 0.303510 0.318093 0.037 Uiso 1 1 calc R . . . .
H11D H 0.282049 0.507307 0.281361 0.037 Uiso 1 1 calc R . . . .
C12' C 0.5749(6) 0.1034(16) 0.6068(5) 0.0289(17) Uani 1 1 d . U . . .
H12' H 0.551675 0.238057 0.606251 0.035 Uiso 1 1 calc R . . . .
O1 O 0.1534(5) 0.3854(13) 0.3360(4) 0.0432(19) Uani 1 1 d . U . . .
C16' C 0.2028(7) -0.0784(17) 0.3888(6) 0.038(2) Uani 1 1 d . U . . .
H16' H 0.217859 -0.064078 0.341730 0.046 Uiso 1 1 calc R . . . .
C7 C 0.1430(6) 0.3866(13) 0.4961(6) 0.0254(17) Uani 1 1 d . U . . .
H7 H 0.099610 0.360298 0.441519 0.030 Uiso 1 1 calc R . . . .
C9' C 0.6909(7) 0.0568(11) 0.4004(6) 0.0160(14) Uani 1 1 d . U . . .
C16 C 0.7900(6) 0.6400(15) 0.6144(6) 0.032(2) Uani 1 1 d . U . . .
H16 H 0.771726 0.641935 0.660063 0.039 Uiso 1 1 calc R . . . .
N3 N 0.5859(8) 0.5351(10) 0.4213(6) 0.0183(15) Uani 1 1 d . U . . .
C20' C 0.2491(7) -0.0725(13) 0.5358(6) 0.0223(15) Uani 1 1 d . U . . .
C17 C 0.8836(7) 0.6734(17) 0.6229(6) 0.037(2) Uani 1 1 d . U . . .
H17 H 0.931177 0.694409 0.676385 0.044 Uiso 1 1 calc R . . . .
C18' C 0.0870(7) -0.1355(14) 0.4504(6) 0.033(2) Uani 1 1 d . U . . .
H18' H 0.022422 -0.164968 0.443535 0.040 Uiso 1 1 calc R . . . .
C3 C 0.3323(11) 0.481(2) 0.7407(10) 0.033(3) Uani 1 1 d . U . . .
H3 H 0.309277 0.486504 0.783531 0.040 Uiso 1 1 calc R . . . .
C17' C 0.1081(8) -0.118(2) 0.3827(7) 0.052(3) Uani 1 1 d . U . . .
H17' H 0.057817 -0.132165 0.329957 0.063 Uiso 1 1 calc R . . . .
C4' C 0.7272(7) 0.0461(12) 0.3382(6) 0.0219(16) Uani 1 1 d . U . . .
C10 C 0.2396(7) 0.4147(15) 0.3740(6) 0.0321(19) Uani 1 1 d . U . . .
C18 C 0.9120(7) 0.6782(13) 0.5578(6) 0.0299(18) Uani 1 1 d . U . . .
H18 H 0.977169 0.707190 0.566693 0.036 Uiso 1 1 calc R . . . .
C6' C 0.8846(6) 0.1414(14) 0.4348(6) 0.0277(19) Uani 1 1 d . U . . .
H6' H 0.950442 0.171950 0.446641 0.033 Uiso 1 1 calc R . . . .
C2 C 0.4292(9) 0.5035(15) 0.7586(7) 0.032(2) Uani 1 1 d . U . . .
H2 H 0.474303 0.516994 0.813627 0.039 Uiso 1 1 calc R . . . .
C13' C 0.5186(8) -0.0167(17) 0.6332(8) 0.039(3) Uani 1 1 d . U . . .
H13A H 0.524581 0.026001 0.688236 0.047 Uiso 1 1 calc R . . . .
H13B H 0.545257 -0.148300 0.638856 0.047 Uiso 1 1 calc R . . . .

loop_
_atom_site_aniso_label
_atom_site_aniso_U_11
_atom_site_aniso_U_22
_atom_site_aniso_U_33
_atom_site_aniso_U_23
_atom_site_aniso_U_13
_atom_site_aniso_U_12
Pd1' 0.0135(3) 0.0266(3) 0.0095(3) 0.0000(3) 0.0044(2) -0.0027(2)
Pd1 0.0156(3) 0.0276(3) 0.0116(3) -0.0008(2) 0.0058(2) 0.0007(2)
O2 0.019(3) 0.034(4) 0.014(3) 0.001(3) 0.010(2) -0.002(3)
O3 0.030(4) 0.061(5) 0.021(3) -0.007(3) 0.020(3) -0.008(3)
N3' 0.022(3) 0.030(4) 0.016(3) -0.003(3) 0.010(3) -0.003(3)
N2' 0.013(3) 0.031(4) 0.013(2) 0.001(3) 0.003(2) -0.002(3)
N1 0.013(3) 0.029(3) 0.014(3) 0.002(2) 0.007(2) -0.002(2)
C13 0.025(4) 0.079(8) 0.017(5) -0.002(4) 0.014(3) -0.005(4)
O2' 0.021(3) 0.036(4) 0.020(4) -0.008(3) 0.011(3) -0.011(3)
C14' 0.019(3) 0.022(4) 0.017(3) -0.001(3) 0.007(2) 0.000(3)
O1' 0.017(3) 0.054(4) 0.017(3) -0.003(3) 0.000(2) -0.004(2)
C9 0.015(3) 0.017(3) 0.015(3) -0.001(3) 0.008(2) 0.000(3)
C8 0.018(3) 0.025(4) 0.015(3) -0.001(3) 0.004(2) 0.000(3)
N1' 0.012(3) 0.024(3) 0.013(3) -0.001(2) 0.004(2) 0.010(2)
C20 0.022(3) 0.023(4) 0.021(3) 0.004(3) 0.013(2) 0.006(3)
C10' 0.017(3) 0.027(4) 0.013(3) 0.000(3) 0.003(2) -0.003(3)
C4 0.018(3) 0.037(4) 0.016(3) 0.002(3) 0.009(3) -0.002(3)
N2 0.020(3) 0.038(4) 0.014(3) -0.007(3) 0.003(2) -0.003(3)
C6 0.019(4) 0.035(5) 0.029(4) -0.001(3) 0.007(3) -0.005(3)
C21' 0.020(3) 0.030(4) 0.019(3) 0.001(3) 0.010(3) 0.002(3)
C7' 0.021(3) 0.033(4) 0.017(4) -0.003(3) 0.006(3) -0.007(3)
C1 0.013(4) 0.045(5) 0.016(3) -0.003(3) 0.008(3) -0.004(3)
C15 0.021(3) 0.028(4) 0.018(3) 0.005(3) 0.011(2) 0.000(3)
C3' 0.024(4) 0.057(5) 0.013(4) -0.007(4) 0.004(3) 0.001(3)
C8' 0.017(3) 0.022(4) 0.016(3) 0.001(3) 0.006(2) 0.001(3)
C21 0.027(3) 0.027(4) 0.021(3) 0.000(3) 0.016(3) -0.002(3)
C2' 0.021(4) 0.056(6) 0.014(4) -0.005(4) -0.001(3) 0.003(4)
C5 0.019(3) 0.048(5) 0.025(4) -0.004(4) 0.015(3) -0.004(3)
O3' 0.028(4) 0.070(5) 0.017(3) 0.000(3) 0.012(3) -0.004(3)
C19 0.027(3) 0.028(4) 0.032(4) 0.002(3) 0.018(3) -0.001(3)
C15' 0.019(3) 0.033(4) 0.018(3) -0.002(3) 0.007(2) -0.006(3)
C14 0.022(3) 0.023(4) 0.016(3) 0.003(3) 0.011(3) 0.000(3)
C1' 0.013(4) 0.043(5) 0.016(4) -0.002(3) -0.001(3) 0.006(3)
C11' 0.019(3) 0.034(4) 0.012(3) -0.001(3) 0.003(3) -0.004(3)
C5' 0.019(4) 0.050(5) 0.020(4) -0.002(4) 0.009(3) -0.004(3)
C12 0.027(4) 0.074(7) 0.014(3) 0.004(4) 0.010(3) 0.006(4)
C19' 0.029(3) 0.028(4) 0.032(4) -0.001(3) 0.020(3) -0.002(3)
C11 0.030(4) 0.051(5) 0.010(4) -0.003(4) 0.006(3) 0.010(4)
C12' 0.018(3) 0.054(5) 0.015(3) 0.000(4) 0.006(3) 0.006(3)
O1 0.022(3) 0.081(5) 0.021(3) -0.012(4) 0.003(2) -0.001(3)
C16' 0.024(4) 0.073(7) 0.017(3) -0.003(4) 0.008(3) -0.014(4)
C7 0.020(3) 0.029(4) 0.020(4) -0.004(3) 0.000(3) -0.004(3)
C9' 0.014(3) 0.018(4) 0.013(3) 0.004(3) 0.002(2) 0.005(2)
C16 0.021(3) 0.056(6) 0.021(3) 0.004(4) 0.008(3) -0.003(3)
N3 0.026(3) 0.019(4) 0.016(3) 0.002(2) 0.013(2) 0.002(3)
C20' 0.024(3) 0.026(4) 0.020(3) -0.005(3) 0.013(2) -0.002(3)
C17 0.020(4) 0.061(6) 0.028(4) 0.009(4) 0.009(3) -0.004(4)
C18' 0.024(4) 0.043(5) 0.036(4) 0.003(4) 0.016(3) -0.007(4)
C3 0.019(4) 0.068(8) 0.018(4) -0.001(4) 0.012(3) -0.004(4)
C17' 0.024(4) 0.100(10) 0.028(4) 0.001(5) 0.006(4) -0.018(5)
C4' 0.016(3) 0.033(4) 0.015(3) -0.001(3) 0.005(3) 0.000(3)
C10 0.024(3) 0.050(6) 0.016(3) -0.007(4) 0.002(2) 0.002(3)
C18 0.023(4) 0.035(5) 0.035(4) 0.004(4) 0.014(3) -0.003(3)
C6' 0.015(4) 0.043(5) 0.026(4) -0.005(3) 0.010(3) -0.011(3)
C2 0.016(4) 0.071(7) 0.010(4) 0.000(4) 0.005(3) -0.002(3)
C13' 0.019(4) 0.084(7) 0.012(4) 0.000(4) 0.005(3) -0.009(4)

loop_
_atom_type_symbol
_atom_type_description
_atom_type_scat_dispersion_real
_atom_type_scat_dispersion_imag
_atom_type_scat_source
C C 0.0033 0.0016 'International Tables Vol C Tables 4.2.6.8 and 6.1.1.4'
H H 0.0000 0.0000 'International Tables Vol C Tables 4.2.6.8 and 6.1.1.4'
N N 0.0061 0.0033 'International Tables Vol C Tables 4.2.6.8 and 6.1.1.4'
O O 0.0106 0.0060 'International Tables Vol C Tables 4.2.6.8 and 6.1.1.4'
Pd Pd -0.9988 1.0072 'International Tables Vol C Tables 4.2.6.8 and 6.1.1.4'

loop_
_geom_angle_atom_site_label_1
_geom_angle_atom_site_label_2
_geom_angle_atom_site_label_3
_geom_angle
_geom_angle_site_symmetry_1
_geom_angle_site_symmetry_3
N2' Pd1' O2' 176.4(3) . .
N2' Pd1' N1' 81.9(3) . .
N2' Pd1' C12' 85.3(3) . .
O2' Pd1' N1' 101.2(4) . .
C12' Pd1' O2' 91.5(4) . .
C12' Pd1' N1' 166.4(4) . .
O2 Pd1 N1 101.4(3) . .
N2 Pd1 O2 178.1(3) . .
N2 Pd1 N1 80.4(3) . .
N2 Pd1 C12 83.6(4) . .
C12 Pd1 O2 94.8(4) . .
C12 Pd1 N1 161.8(3) . .
C14 O2 Pd1 124.4(7) . .
C14' N3' C21' 111.6(9) . .
C14' N3' C13' 125.3(10) . .
C21' N3' C13' 122.8(10) . .
C10' N2' Pd1' 118.3(6) . .
C10' N2' C8' 126.6(7) . .
C8' N2' Pd1' 114.9(6) . .
C9 N1 Pd1 111.1(7) . .
C1 N1 Pd1 129.6(8) . .
C1 N1 C9 119.2(10) . .
H13C C13 H13D 106.8 . .
C12 C13 H13C 107.1 . .
C12 C13 H13D 107.1 . .
N3 C13 H13C 107.1 . .
N3 C13 H13D 107.1 . .
N3 C13 C12 121.1(11) . .
C14' O2' Pd1' 123.6(8) . .
N3' C14' C15' 107.3(9) . .
O2' C14' N3' 127.7(11) . .
O2' C14' C15' 125.0(10) . .
N1 C9 C8 117.0(8) . .
N1 C9 C4 121.9(9) . .
C4 C9 C8 121.1(8) . .
N2 C8 C9 113.7(7) . .
C7 C8 C9 117.5(8) . .
C7 C8 N2 128.9(8) . .
C1' N1' Pd1' 133.2(8) . .
C1' N1' C9' 117.9(10) . .
C9' N1' Pd1' 108.9(6) . .
C15 C20 C21 109.0(7) . .
C15 C20 C19 121.4(8) . .
C19 C20 C21 129.6(8) . .
N2' C10' C11' 112.0(7) . .
O1' C10' N2' 126.3(8) . .
O1' C10' C11' 121.7(7) . .
C5 C4 C9 118.4(9) . .
C3 C4 C9 118.4(9) . .
C3 C4 C5 123.3(10) . .
C8 N2 Pd1 117.6(6) . .
C10 N2 Pd1 117.9(7) . .
C10 N2 C8 124.2(8) . .
C5 C6 H6 118.3 . .
C5 C6 C7 123.5(8) . .
C7 C6 H6 118.3 . .
N3' C21' C20' 106.0(9) . .
O3' C21' N3' 124.2(10) . .
O3' C21' C20' 129.8(10) . .
C8' C7' H7' 119.8 . .
C8' C7' C6' 120.4(8) . .
C6' C7' H7' 119.8 . .
N1 C1 H1 119.1 . .
N1 C1 C2 121.8(10) . .
C2 C1 H1 119.1 . .
C20 C15 C14 107.7(8) . .
C20 C15 C16 121.8(8) . .
C16 C15 C14 130.6(8) . .
C2' C3' H3' 120.7 . .
C2' C3' C4' 118.7(13) . .
C4' C3' H3' 120.7 . .
N2' C8' C9' 115.3(7) . .
C7' C8' N2' 126.5(8) . .
C7' C8' C9' 118.2(8) . .
O3 C21 C20 131.1(9) . .
O3 C21 N3 122.9(10) . .
N3 C21 C20 106.0(8) . .
C3' C2' H2' 119.6 . .
C1' C2' C3' 120.7(12) . .
C1' C2' H2' 119.6 . .
C4 C5 H5 120.6 . .
C6 C5 C4 118.8(9) . .
C6 C5 H5 120.6 . .
C20 C19 H19 121.5 . .
C20 C19 C18 117.1(8) . .
C18 C19 H19 121.5 . .
C16' C15' C14' 130.3(9) . .
C16' C15' C20' 121.7(8) . .
C20' C15' C14' 108.0(8) . .
O2 C14 C15 125.3(9) . .
O2 C14 N3 127.1(10) . .
N3 C14 C15 107.6(8) . .
N1' C1' C2' 124.3(12) . .
N1' C1' H1' 117.8 . .
C2' C1' H1' 117.8 . .
C10' C11' H11A 108.6 . .
C10' C11' H11B 108.6 . .
C10' C11' C12' 114.7(7) . .
H11A C11' H11B 107.6 . .
C12' C11' H11A 108.6 . .
C12' C11' H11B 108.6 . .
C4' C5' H5' 119.9 . .
C6' C5' H5' 119.9 . .
C6' C5' C4' 120.2(9) . .
Pd1 C12 H12 105.1 . .
C13 C12 Pd1 114.6(8) . .
C13 C12 H12 105.1 . .
C11 C12 Pd1 109.4(7) . .
C11 C12 C13 116.3(10) . .
C11 C12 H12 105.1 . .
C20' C19' H19' 121.7 . .
C20' C19' C18' 116.7(8) . .
C18' C19' H19' 121.7 . .
C12 C11 H11C 108.9 . .
C12 C11 H11D 108.9 . .
C12 C11 C10 113.2(8) . .
H11C C11 H11D 107.8 . .
C10 C11 H11C 108.9 . .
C10 C11 H11D 108.9 . .
Pd1' C12' H12' 108.2 . .
C11' C12' Pd1' 105.3(5) . .
C11' C12' H12' 108.2 . .
C13' C12' Pd1' 114.2(8) . .
C13' C12' C11' 112.6(9) . .
C13' C12' H12' 108.2 . .
C15' C16' H16' 122.0 . .
C15' C16' C17' 116.0(9) . .
C17' C16' H16' 122.0 . .
C8 C7 H7 119.6 . .
C6 C7 C8 120.8(8) . .
C6 C7 H7 119.6 . .
N1' C9' C8' 118.9(8) . .
N1' C9' C4' 120.4(8) . .
C4' C9' C8' 120.6(8) . .
C15 C16 H16 121.7 . .
C17 C16 C15 116.5(9) . .
C17 C16 H16 121.7 . .
C21 N3 C13 121.9(10) . .
C14 N3 C13 128.2(10) . .
C14 N3 C21 109.8(9) . .
C15' C20' C21' 107.0(8) . .
C19' C20' C21' 131.3(9) . .
C19' C20' C15' 121.6(8) . .
C16 C17 H17 118.3 . .
C16 C17 C18 123.4(9) . .
C18 C17 H17 118.3 . .
C19' C18' H18' 118.8 . .
C17' C18' C19' 122.3(9) . .
C17' C18' H18' 118.8 . .
C4 C3 H3 119.6 . .
C2 C3 C4 120.8(13) . .
C2 C3 H3 119.6 . .
C16' C17' H17' 119.2 . .
C18' C17' C16' 121.6(10) . .
C18' C17' H17' 119.2 . .
C5' C4' C3' 122.9(10) . .
C9' C4' C3' 117.9(10) . .
C9' C4' C5' 119.2(9) . .
N2 C10 C11 110.6(8) . .
O1 C10 N2 126.1(9) . .
O1 C10 C11 123.2(9) . .
C19 C18 H18 120.1 . .
C17 C18 C19 119.8(8) . .
C17 C18 H18 120.1 . .
C7' C6' H6' 119.4 . .
C5' C6' C7' 121.3(8) . .
C5' C6' H6' 119.4 . .
C1 C2 H2 121.1 . .
C3 C2 C1 117.8(12) . .
C3 C2 H2 121.1 . .
N3' C13' H13A 108.4 . .
N3' C13' H13B 108.4 . .
C12' C13' N3' 115.3(10) . .
C12' C13' H13A 108.4 . .
C12' C13' H13B 108.4 . .
H13A C13' H13B 107.5 . .

loop_
_geom_bond_atom_site_label_1
_geom_bond_atom_site_label_2
_geom_bond_distance
_geom_bond_site_symmetry_2
Pd1' N2' 1.988(7) .
Pd1' O2' 2.059(9) .
Pd1' N1' 2.133(10) .
Pd1' C12' 2.025(9) .
Pd1 O2 2.075(8) .
Pd1 N1 2.124(10) .
Pd1 N2 1.948(8) .
Pd1 C12 2.014(10) .
O2 C14 1.235(13) .
O3 C21 1.184(13) .
N3' C14' 1.358(15) .
N3' C21' 1.409(14) .
N3' C13' 1.480(15) .
N2' C10' 1.346(11) .
N2' C8' 1.400(11) .
N1 C9 1.370(13) .
N1 C1 1.330(15) .
C13 H13C 0.9900 .
C13 H13D 0.9900 .
C13 C12 1.514(16) .
C13 N3 1.438(16) .
O2' C14' 1.232(14) .
C14' C15' 1.485(13) .
O1' C10' 1.235(10) .
C9 C8 1.446(12) .
C9 C4 1.418(13) .
C8 N2 1.402(12) .
C8 C7 1.379(12) .
N1' C1' 1.339(15) .
N1' C9' 1.387(13) .
C20 C15 1.379(12) .
C20 C21 1.461(13) .
C20 C19 1.390(12) .
C10' C11' 1.524(12) .
C4 C5 1.417(13) .
C4 C3 1.39(2) .
N2 C10 1.381(12) .
C6 H6 0.9500 .
C6 C5 1.372(14) .
C6 C7 1.374(13) .
C21' O3' 1.208(13) .
C21' C20' 1.495(13) .
C7' H7' 0.9500 .
C7' C8' 1.392(11) .
C7' C6' 1.421(12) .
C1 H1 0.9500 .
C1 C2 1.462(16) .
C15 C14 1.474(12) .
C15 C16 1.390(12) .
C3' H3' 0.9500 .
C3' C2' 1.35(2) .
C3' C4' 1.44(2) .
C8' C9' 1.435(12) .
C21 N3 1.431(14) .
C2' H2' 0.9500 .
C2' C1' 1.343(18) .
C5 H5 0.9500 .
C19 H19 0.9500 .
C19 C18 1.412(13) .
C15' C16' 1.380(13) .
C15' C20' 1.392(12) .
C14 N3 1.381(14) .
C1' H1' 0.9500 .
C11' H11A 0.9900 .
C11' H11B 0.9900 .
C11' C12' 1.580(12) .
C5' H5' 0.9500 .
C5' C4' 1.418(13) .
C5' C6' 1.359(13) .
C12 H12 1.0000 .
C12 C11 1.459(14) .
C19' H19' 0.9500 .
C19' C20' 1.380(12) .
C19' C18' 1.382(13) .
C11 H11C 0.9900 .
C11 H11D 0.9900 .
C11 C10 1.537(14) .
C12' H12' 1.0000 .
C12' C13' 1.394(15) .
O1 C10 1.221(11) .
C16' H16' 0.9500 .
C16' C17' 1.409(14) .
C7 H7 0.9500 .
C9' C4' 1.409(14) .
C16 H16 0.9500 .
C16 C17 1.373(13) .
C17 H17 0.9500 .
C17 C18 1.377(13) .
C18' H18' 0.9500 .
C18' C17' 1.363(14) .
C3 H3 0.9500 .
C3 C2 1.370(19) .
C17' H17' 0.9500 .
C18 H18 0.9500 .
C6' H6' 0.9500 .
C2 H2 0.9500 .
C13' H13A 0.9900 .
C13' H13B 0.9900 .
